data_4346478
loop_
_publ_author_name
'Das, Raj Kumar'
'Aggarwal, Himanshu'
'Barbour, Leonard J.'

_publ_section_title
;
 Anomalous Anisotropic Thermal Expansion in a One-Dimensional Coordination
 Polymer Driven by Conformational Flexibility.
;
_journal_issue 17
_journal_name_full 'Inorganic chemistry'
_journal_page_first 8171
_journal_page_last 8173
_journal_paper_doi 10.1021/acs.inorgchem.5b01560
_journal_volume 54
_journal_year 2015
_chemical_formula_moiety 'C12 H10 Li2 N2 O5, 2(C0.50 H2 O0.50)'
_chemical_formula_sum 'C13 H14 Li2 N2 O6'
_chemical_formula_weight 308.14
_space_group_IT_number 15
_space_group_name_Hall '-C 2yc'
_space_group_name_H-M_alt 'C 1 2/c 1'
_symmetry_cell_setting monoclinic
_symmetry_space_group_name_Hall '-C 2yc'
_symmetry_space_group_name_H-M 'C 1 2/c 1'
_atom_sites_solution_hydrogens geom
_atom_sites_solution_primary direct
_atom_sites_solution_secondary difmap
_audit_creation_method SHELXL-97
_cell_angle_alpha 90.00
_cell_angle_beta 107.318(8)
_cell_angle_gamma 90.00
_cell_formula_units_Z 4
_cell_length_a 17.683(11)
_cell_length_b 9.394(6)
_cell_length_c 10.050(6)
_cell_measurement_reflns_used 1349
_cell_measurement_temperature 100(2)
_cell_measurement_theta_max 25.90
_cell_measurement_theta_min 2.41
_cell_volume 1593.8(17)
_computing_cell_refinement 'SAINT (Bruker, 2009)'
_computing_data_reduction SAINT
_computing_molecular_graphics 'X-Seed (Barbour 2001)'
_computing_structure_refinement 'SHELXL-97 (Sheldrick, 1997)'
_computing_structure_solution 'SHELXS-97 (Sheldrick, 1990)'
_diffrn_ambient_temperature 100(2)
_diffrn_measured_fraction_theta_full 0.991
_diffrn_measured_fraction_theta_max 0.991
_diffrn_measurement_device_type 'CCD area detector'
_diffrn_measurement_method 'phi and omega scans'
_diffrn_radiation_monochromator graphite
_diffrn_radiation_source 'fine-focus sealed tube'
_diffrn_radiation_type MoK\a
_diffrn_radiation_wavelength 0.71073
_diffrn_reflns_av_R_equivalents 0.0298
_diffrn_reflns_av_sigmaI/netI 0.0354
_diffrn_reflns_limit_h_max 21
_diffrn_reflns_limit_h_min -21
_diffrn_reflns_limit_k_max 9
_diffrn_reflns_limit_k_min -11
_diffrn_reflns_limit_l_max 12
_diffrn_reflns_limit_l_min -11
_diffrn_reflns_number 4264
_diffrn_reflns_theta_full 26.01
_diffrn_reflns_theta_max 26.01
_diffrn_reflns_theta_min 2.41
_exptl_absorpt_coefficient_mu 0.100
_exptl_absorpt_correction_T_max 0.9930
_exptl_absorpt_correction_T_min 0.9649
_exptl_absorpt_correction_type multi-scan
_exptl_absorpt_process_details SADABS
_exptl_crystal_colour colorless
_exptl_crystal_density_diffrn 1.284
_exptl_crystal_density_method 'not measured'
_exptl_crystal_description plate
_exptl_crystal_F_000 640
_exptl_crystal_size_max 0.361
_exptl_crystal_size_mid 0.186
_exptl_crystal_size_min 0.071
_refine_diff_density_max 0.696
_refine_diff_density_min -0.314
_refine_diff_density_rms 0.077
_refine_ls_extinction_method none
_refine_ls_goodness_of_fit_ref 1.082
_refine_ls_hydrogen_treatment mixed
_refine_ls_matrix_type full
_refine_ls_number_parameters 123
_refine_ls_number_reflns 1558
_refine_ls_number_restraints 2
_refine_ls_restrained_S_all 1.081
_refine_ls_R_factor_all 0.0628
_refine_ls_R_factor_gt 0.0550
_refine_ls_shift/su_max 0.000
_refine_ls_shift/su_mean 0.000
_refine_ls_structure_factor_coef Fsqd
_refine_ls_weighting_details 'calc w=1/[\s^2^(Fo^2^)+(0.1235P)^2^+0.8822P] where P=(Fo^2^+2Fc^2^)/3'
_refine_ls_weighting_scheme calc
_refine_ls_wR_factor_gt 0.1755
_refine_ls_wR_factor_ref 0.1841
_reflns_number_gt 1306
_reflns_number_total 1558
_reflns_threshold_expression >2sigma(I)
_cod_data_source_file ic5b01560_si_002.cif
_cod_data_source_block LJB_1_100K-R
_cod_depositor_comments
;
The following automatic conversions were performed:

data item '_symmetry_cell_setting' value 'Monoclinic' was changed to
'monoclinic' in accordance with the
/home/saulius/struct/COD-crude-data/automatic-downloads/DataCite-retrospective/ACS/depositions/lib/dictionaries/cif_core.dic
dictionary named 'cif_core.dic' version 2.4.2 last updated on
2011-04-26.

Automatic conversion script
Id: cif_fix_values 6909 2019-04-08 15:41:33Z antanas 
;
_cod_original_cell_volume 1593.7(17)
_cod_original_sg_symbol_H-M C2/c
_cod_database_code 4346478

loop_
_symmetry_equiv_pos_as_xyz
'x, y, z'
'-x, y, -z+1/2'
'x+1/2, y+1/2, z'
'-x+1/2, y+1/2, -z+1/2'
'-x, -y, -z'
'x, -y, z-1/2'
'-x+1/2, -y+1/2, -z'
'x+1/2, -y+1/2, z-1/2'

loop_
_atom_site_label
_atom_site_type_symbol
_atom_site_fract_x
_atom_site_fract_y
_atom_site_fract_z
_atom_site_U_iso_or_equiv
_atom_site_adp_type
_atom_site_occupancy
_atom_site_symmetry_multiplicity
_atom_site_calc_flag
_atom_site_refinement_flags
O1 O 0.39526(8) 0.07820(15) 0.17736(14) 0.0185(4) Uani 1 1 d .
O1W O 0.5000 -0.1799(2) 0.2500 0.0168(5) Uani 1 2 d S
N1 N 0.14170(10) 0.18278(19) 0.2774(2) 0.0250(5) Uani 1 1 d .
C1 C 0.38125(11) 0.07644(19) 0.2920(2) 0.0155(5) Uani 1 1 d .
Li1 Li 0.46813(18) -0.0288(4) 0.1066(3) 0.0183(7) Uani 1 1 d .
O2 O 0.42994(7) 0.04468(15) 0.40685(14) 0.0187(4) Uani 1 1 d .
C2 C 0.29722(11) 0.1143(2) 0.2910(2) 0.0168(5) Uani 1 1 d .
O3 O 0.4890(3) 0.3885(4) 0.3145(5) 0.097(3) Uani 0.50 1 d PD
C3 C 0.24816(13) 0.1825(3) 0.1762(2) 0.0283(6) Uani 1 1 d .
H3 H 0.2667 0.2066 0.0996 0.034 Uiso 1 1 calc R
C4 C 0.17124(13) 0.2154(3) 0.1740(2) 0.0310(6) Uani 1 1 d .
H4 H 0.1381 0.2635 0.0948 0.037 Uiso 1 1 calc R
C5 C 0.18977(12) 0.1171(2) 0.3884(2) 0.0258(5) Uani 1 1 d .
H5 H 0.1697 0.0937 0.4635 0.031 Uiso 1 1 calc R
C6 C 0.26763(12) 0.0813(2) 0.3997(2) 0.0220(5) Uani 1 1 d .
H6 H 0.2999 0.0350 0.4808 0.026 Uiso 1 1 calc R
C7 C 0.4584(4) 0.3963(6) 0.4372(6) 0.0527(16) Uani 0.50 1 d PD
H7A H 0.4057 0.4397 0.4093 0.079 Uiso 0.50 1 calc PR
H7B H 0.4944 0.4542 0.5102 0.079 Uiso 0.50 1 calc PR
H7C H 0.4552 0.3001 0.4728 0.079 Uiso 0.50 1 calc PR
H1W H 0.5408(17) -0.239(3) 0.256(3) 0.052(9) Uiso 1 1 d .
H1O3 H 0.512(3) 0.305(4) 0.310(4) 0.052(18) Uiso 0.50 1 d PD

loop_
_atom_site_aniso_label
_atom_site_aniso_U_11
_atom_site_aniso_U_22
_atom_site_aniso_U_33
_atom_site_aniso_U_23
_atom_site_aniso_U_13
_atom_site_aniso_U_12
O1 0.0203(7) 0.0236(8) 0.0162(7) 0.0014(5) 0.0123(6) 0.0031(5)
O1W 0.0141(9) 0.0172(10) 0.0225(10) 0.000 0.0105(8) 0.000
N1 0.0198(9) 0.0254(10) 0.0333(10) -0.0007(7) 0.0135(8) 0.0048(7)
C1 0.0175(10) 0.0134(9) 0.0189(10) 0.0005(7) 0.0104(8) 0.0006(7)
Li1 0.0172(15) 0.0241(17) 0.0177(16) -0.0006(12) 0.0116(13) 0.0003(13)
O2 0.0154(7) 0.0276(8) 0.0163(7) 0.0031(5) 0.0094(5) 0.0039(6)
C2 0.0170(10) 0.0162(10) 0.0210(10) -0.0018(7) 0.0115(8) 0.0017(7)
O3 0.098(4) 0.0057(16) 0.117(5) 0.0110(17) -0.076(5) -0.008(2)
C3 0.0264(11) 0.0379(13) 0.0261(12) 0.0103(9) 0.0162(9) 0.0130(9)
C4 0.0269(12) 0.0386(13) 0.0294(12) 0.0082(10) 0.0116(10) 0.0161(10)
C5 0.0212(10) 0.0329(12) 0.0297(12) 0.0036(9) 0.0177(9) 0.0041(9)
C6 0.0197(10) 0.0267(11) 0.0225(11) 0.0041(8) 0.0105(9) 0.0043(8)
C7 0.085(5) 0.047(3) 0.037(3) -0.007(3) 0.035(3) 0.004(3)

loop_
_atom_type_symbol
_atom_type_description
_atom_type_scat_dispersion_real
_atom_type_scat_dispersion_imag
_atom_type_scat_source
C C 0.0033 0.0016 'International Tables Vol C Tables 4.2.6.8 and 6.1.1.4'
H H 0.0000 0.0000 'International Tables Vol C Tables 4.2.6.8 and 6.1.1.4'
Li Li -0.0003 0.0001 'International Tables Vol C Tables 4.2.6.8 and 6.1.1.4'
N N 0.0061 0.0033 'International Tables Vol C Tables 4.2.6.8 and 6.1.1.4'
O O 0.0106 0.0060 'International Tables Vol C Tables 4.2.6.8 and 6.1.1.4'

loop_
_geom_angle_atom_site_label_1
_geom_angle_atom_site_label_2
_geom_angle_atom_site_label_3
_geom_angle
_geom_angle_site_symmetry_1
_geom_angle_site_symmetry_3
C1 O1 Li1 132.15(16) . .
Li1 O1W Li1 88.5(2) 2_655 .
C4 N1 C5 117.29(18) . .
O1 C1 O2 125.60(18) . .
O1 C1 C2 116.84(17) . .
O2 C1 C2 117.55(17) . .
O1 C1 Li1 84.83(13) . 2_655
O2 C1 Li1 41.03(11) . 2_655
C2 C1 Li1 157.64(15) . 2_655
O2 Li1 O1 111.08(17) 6 .
O2 Li1 O2 89.99(14) 6 2_655
O1 Li1 O2 124.55(18) . 2_655
O2 Li1 O1W 129.72(19) 6 .
O1 Li1 O1W 100.46(15) . .
O2 Li1 O1W 103.46(15) 2_655 .
O2 Li1 C1 114.63(14) 6 2_655
O1 Li1 C1 110.92(15) . 2_655
O2 Li1 C1 24.66(8) 2_655 2_655
O1W Li1 C1 87.33(12) . 2_655
O2 Li1 Li1 45.71(11) 6 5_655
O1 Li1 Li1 131.1(2) . 5_655
O2 Li1 Li1 44.28(10) 2_655 5_655
O1W Li1 Li1 127.8(2) . 5_655
C1 Li1 Li1 68.93(14) 2_655 5_655
O2 Li1 Li1 174.49(16) 6 2_655
O1 Li1 Li1 74.06(13) . 2_655
O2 Li1 Li1 88.51(16) 2_655 2_655
O1W Li1 Li1 45.75(11) . 2_655
C1 Li1 Li1 64.05(12) 2_655 2_655
Li1 Li1 Li1 132.6(2) 5_655 2_655
C1 O2 Li1 155.62(16) . 6_556
C1 O2 Li1 114.32(16) . 2_655
Li1 O2 Li1 90.01(14) 6_556 2_655
C3 C2 C6 118.34(19) . .
C3 C2 C1 118.91(18) . .
C6 C2 C1 122.74(18) . .
O3 O3 C7 173.8(6) 2_655 .
C2 C3 C4 119.1(2) . .
N1 C4 C3 123.1(2) . .
N1 C5 C6 123.3(2) . .
C2 C6 C5 118.78(19) . .

loop_
_geom_bond_atom_site_label_1
_geom_bond_atom_site_label_2
_geom_bond_distance
_geom_bond_site_symmetry_2
O1 C1 1.249(2) .
O1 Li1 1.929(3) .
O1W Li1 1.982(4) 2_655
O1W Li1 1.982(4) .
N1 C4 1.331(3) .
N1 C5 1.335(3) .
C1 O2 1.253(2) .
C1 C2 1.525(3) .
C1 Li1 2.738(4) 2_655
Li1 O2 1.924(4) 6
Li1 O2 1.972(4) 2_655
Li1 C1 2.738(4) 2_655
Li1 Li1 2.755(6) 5_655
Li1 Li1 2.765(7) 2_655
O2 Li1 1.924(4) 6_556
O2 Li1 1.972(4) 2_655
C2 C3 1.377(3) .
C2 C6 1.379(3) .
O3 O3 1.461(14) 2_655
O3 C7 1.488(8) .
C3 C4 1.389(3) .
C5 C6 1.389(3) .
